data_7111565
loop_
_publ_author_name
'Wen, Bo'
'Petersen, Jeffrey L.'
'Wang, Kung K.'

_publ_section_title
;
 Synthesis of 4,5-diheteroarylphenanthrenes and their dinuclear
 ruthenium(ii) bis(2,2&#x2032;:6&#x2032;,2&#x2033;-terpyridine) complexes
 possessing severe helical twists
;
_journal_issue 11
_journal_name_full 'Chemical Communications'
_journal_page_first 1938
_journal_page_last 1940
_journal_paper_doi 10.1039/b921667g
_journal_volume 46
_journal_year 2010
_chemical_formula_sum 'C46 H40 N2'
_chemical_formula_weight 620.80
_chemical_name_systematic
;
?
;
_space_group_IT_number 14
_symmetry_cell_setting monoclinic
_symmetry_space_group_name_Hall '-P 2yn'
_symmetry_space_group_name_H-M 'P 1 21/n 1'
_atom_sites_solution_hydrogens geom
_atom_sites_solution_primary direct
_atom_sites_solution_secondary difmap
_audit_creation_method SHELXL-97
_cell_angle_alpha 90.00
_cell_angle_beta 100.7890(10)
_cell_angle_gamma 90.00
_cell_formula_units_Z 2
_cell_length_a 12.4736(7)
_cell_length_b 5.9821(3)
_cell_length_c 24.7092(14)
_cell_measurement_reflns_used 5737
_cell_measurement_temperature 293(2)
_cell_measurement_theta_max 27.48
_cell_measurement_theta_min 2.57
_cell_volume 1811.17(17)
_computing_cell_refinement 'SMART version 5.6'
_computing_data_collection 'SMART version 5.6'
_computing_data_reduction 'SAINT version 5/6.0'
_computing_publication_material 'SHELXTL 6.1'
_computing_structure_refinement 'SHELXTL 6.1'
_computing_structure_solution 'SHELXTL 6.1'
_diffrn_ambient_temperature 293(2)
_diffrn_measured_fraction_theta_full 0.977
_diffrn_measured_fraction_theta_max 0.977
_diffrn_measurement_device_type 'Siemens P4 automated diffractometer'
_diffrn_measurement_method 'Smart 1K CCD detector'
_diffrn_radiation_monochromator graphite
_diffrn_radiation_source 'fine-focus sealed tube'
_diffrn_radiation_type MoK\a
_diffrn_radiation_wavelength 0.71073
_diffrn_reflns_av_R_equivalents 0.0432
_diffrn_reflns_av_sigmaI/netI 0.0692
_diffrn_reflns_limit_h_max 16
_diffrn_reflns_limit_h_min -15
_diffrn_reflns_limit_k_max 6
_diffrn_reflns_limit_k_min -7
_diffrn_reflns_limit_l_max 31
_diffrn_reflns_limit_l_min -31
_diffrn_reflns_number 11727
_diffrn_reflns_theta_full 27.50
_diffrn_reflns_theta_max 27.50
_diffrn_reflns_theta_min 2.74
_diffrn_standards_decay_% none
_exptl_absorpt_coefficient_mu 0.066
_exptl_absorpt_correction_T_max 0.990
_exptl_absorpt_correction_T_min 0.974
_exptl_absorpt_correction_type semi-empirical
_exptl_absorpt_process_details SADABS
_exptl_crystal_colour colorless
_exptl_crystal_density_diffrn 1.138
_exptl_crystal_density_method 'not measured'
_exptl_crystal_description 'irregular fragment'
_exptl_crystal_F_000 660
_exptl_crystal_size_max 0.40
_exptl_crystal_size_mid 0.28
_exptl_crystal_size_min 0.16
_refine_diff_density_max 0.233
_refine_diff_density_min -0.150
_refine_diff_density_rms 0.041
_refine_ls_extinction_method none
_refine_ls_goodness_of_fit_ref 1.021
_refine_ls_hydrogen_treatment riding
_refine_ls_matrix_type full
_refine_ls_number_parameters 220
_refine_ls_number_reflns 4067
_refine_ls_number_restraints 0
_refine_ls_restrained_S_all 1.021
_refine_ls_R_factor_all 0.0795
_refine_ls_R_factor_gt 0.0568
_refine_ls_shift/su_max 0.000
_refine_ls_shift/su_mean 0.000
_refine_ls_structure_factor_coef Fsqd
_refine_ls_weighting_details 'calc w=1/[\s^2^(Fo^2^)+(0.0799P)^2^+0.2633P] where P=(Fo^2^+2Fc^2^)/3'
_refine_ls_weighting_scheme calc
_refine_ls_wR_factor_gt 0.1552
_refine_ls_wR_factor_ref 0.1768
_reflns_number_gt 2850
_reflns_number_total 4067
_reflns_threshold_expression >2sigma(I)
_cod_data_source_file b921667gsup1.cif
_cod_data_source_block bw4ccd
_cod_original_sg_symbol_H-M P21/n
_cod_database_code 7111565

loop_
_symmetry_equiv_pos_as_xyz
'x, y, z'
'-x+1/2, y+1/2, -z+1/2'
'-x, -y, -z'
'x-1/2, -y-1/2, z-1/2'

loop_
_atom_site_label
_atom_site_type_symbol
_atom_site_fract_x
_atom_site_fract_y
_atom_site_fract_z
_atom_site_U_iso_or_equiv
_atom_site_adp_type
_atom_site_occupancy
_atom_site_symmetry_multiplicity
_atom_site_calc_flag
_atom_site_refinement_flags
N1 N 0.14292(16) 0.3341(3) -0.07769(7) 0.0751(5) Uani 1 1 d .
C1 C 0.55243(14) 1.1012(3) -0.03772(7) 0.0539(4) Uani 1 1 d .
H1 H 0.5885 1.1711 -0.0628 0.065 Uiso 1 1 calc R
C2 C 0.55860(14) 1.1931(3) 0.01455(7) 0.0538(4) Uani 1 1 d .
H2 H 0.5983 1.3237 0.0237 0.065 Uiso 1 1 calc R
C3 C 0.50672(13) 1.0937(3) 0.05319(7) 0.0476(4) Uani 1 1 d .
C4 C 0.51661(13) 1.1938(3) 0.11070(7) 0.0477(4) Uani 1 1 d .
H4 H 0.5324 1.3531 0.1072 0.057 Uiso 1 1 calc R
C5 C 0.61256(13) 1.0968(3) 0.15476(7) 0.0530(4) Uani 1 1 d .
C6 C 0.60086(19) 0.8432(3) 0.16023(10) 0.0776(6) Uani 1 1 d .
H6A H 0.6072 0.7726 0.1261 0.116 Uiso 1 1 calc R
H6B H 0.5308 0.8095 0.1689 0.116 Uiso 1 1 calc R
H6C H 0.6572 0.7887 0.1891 0.116 Uiso 1 1 calc R
C7 C 0.72109(16) 1.1509(4) 0.13786(10) 0.0814(7) Uani 1 1 d .
H7A H 0.7287 1.3100 0.1352 0.122 Uiso 1 1 calc R
H7B H 0.7231 1.0839 0.1028 0.122 Uiso 1 1 calc R
H7C H 0.7798 1.0928 0.1649 0.122 Uiso 1 1 calc R
C8 C 0.61043(17) 1.2062(4) 0.21048(8) 0.0724(6) Uani 1 1 d .
H8A H 0.6710 1.1530 0.2372 0.109 Uiso 1 1 calc R
H8B H 0.5435 1.1687 0.2221 0.109 Uiso 1 1 calc R
H8C H 0.6155 1.3655 0.2071 0.109 Uiso 1 1 calc R
C9 C 0.41199(13) 1.1818(3) 0.12991(7) 0.0501(4) Uani 1 1 d .
C10 C 0.32696(13) 1.1754(3) 0.14508(6) 0.0502(4) Uani 1 1 d .
C11 C 0.22616(12) 1.1725(3) 0.16534(6) 0.0476(4) Uani 1 1 d .
C12 C 0.21211(14) 1.3138(3) 0.20819(7) 0.0597(5) Uani 1 1 d .
H12 H 0.2672 1.4137 0.2227 0.072 Uiso 1 1 calc R
C13 C 0.11746(15) 1.3076(3) 0.22943(8) 0.0654(5) Uani 1 1 d .
H13 H 0.1091 1.4031 0.2580 0.078 Uiso 1 1 calc R
C14 C 0.03547(15) 1.1608(3) 0.20850(8) 0.0635(5) Uani 1 1 d .
H14 H -0.0276 1.1555 0.2235 0.076 Uiso 1 1 calc R
C15 C 0.04609(14) 1.0216(3) 0.16545(8) 0.0597(5) Uani 1 1 d .
H15 H -0.0102 0.9241 0.1512 0.072 Uiso 1 1 calc R
C16 C 0.14106(13) 1.0260(3) 0.14310(7) 0.0497(4) Uani 1 1 d .
C17 C 0.14986(14) 0.8852(3) 0.09716(7) 0.0553(4) Uani 1 1 d .
C18 C 0.15214(14) 0.7700(3) 0.05811(7) 0.0571(4) Uani 1 1 d .
C19 C 0.15105(13) 0.6258(3) 0.01152(7) 0.0508(4) Uani 1 1 d .
C20 C 0.08318(16) 0.6656(3) -0.03821(8) 0.0609(5) Uani 1 1 d .
H20 H 0.0388 0.7917 -0.0431 0.073 Uiso 1 1 calc R
C21 C 0.08185(18) 0.5160(3) -0.08070(8) 0.0708(5) Uani 1 1 d .
H21 H 0.0347 0.5449 -0.1138 0.085 Uiso 1 1 calc R
C22 C 0.2086(2) 0.2995(3) -0.02995(10) 0.0790(6) Uani 1 1 d .
H22 H 0.2531 0.1736 -0.0267 0.095 Uiso 1 1 calc R
C23 C 0.21591(18) 0.4361(3) 0.01528(8) 0.0686(5) Uani 1 1 d .
H23 H 0.2636 0.4019 0.0479 0.082 Uiso 1 1 calc R

loop_
_atom_site_aniso_label
_atom_site_aniso_U_11
_atom_site_aniso_U_22
_atom_site_aniso_U_33
_atom_site_aniso_U_23
_atom_site_aniso_U_13
_atom_site_aniso_U_12
N1 0.0927(13) 0.0662(9) 0.0672(11) -0.0174(8) 0.0168(10) -0.0037(9)
C1 0.0542(10) 0.0624(9) 0.0500(9) -0.0016(7) 0.0225(7) -0.0105(7)
C2 0.0540(9) 0.0569(9) 0.0540(10) -0.0052(7) 0.0191(8) -0.0128(7)
C3 0.0428(8) 0.0554(8) 0.0476(9) -0.0031(7) 0.0159(7) -0.0009(6)
C4 0.0456(8) 0.0508(8) 0.0496(9) -0.0048(7) 0.0165(7) -0.0030(6)
C5 0.0421(8) 0.0633(9) 0.0535(10) -0.0062(8) 0.0090(7) -0.0018(7)
C6 0.0768(14) 0.0688(11) 0.0813(15) 0.0063(10) -0.0003(11) 0.0069(10)
C7 0.0425(10) 0.1174(17) 0.0865(15) -0.0152(13) 0.0175(10) -0.0079(10)
C8 0.0623(12) 0.0978(14) 0.0549(11) -0.0126(10) 0.0053(9) -0.0045(10)
C9 0.0474(9) 0.0619(9) 0.0421(8) -0.0035(7) 0.0115(7) 0.0021(7)
C10 0.0443(8) 0.0668(9) 0.0404(8) -0.0018(7) 0.0099(6) 0.0023(7)
C11 0.0395(8) 0.0641(9) 0.0399(8) -0.0016(7) 0.0093(6) 0.0052(7)
C12 0.0465(9) 0.0773(11) 0.0560(10) -0.0177(9) 0.0116(8) -0.0025(8)
C13 0.0528(10) 0.0892(13) 0.0562(10) -0.0215(10) 0.0154(8) 0.0038(9)
C14 0.0447(9) 0.0918(13) 0.0580(11) -0.0112(9) 0.0196(8) 0.0033(9)
C15 0.0467(9) 0.0780(11) 0.0556(10) -0.0103(9) 0.0125(8) -0.0052(8)
C16 0.0450(8) 0.0621(9) 0.0423(8) -0.0042(7) 0.0086(6) 0.0034(7)
C17 0.0485(9) 0.0658(9) 0.0526(10) -0.0059(8) 0.0118(7) -0.0002(7)
C18 0.0542(10) 0.0656(9) 0.0538(10) -0.0083(8) 0.0157(8) -0.0046(8)
C19 0.0502(9) 0.0546(8) 0.0502(9) -0.0050(7) 0.0164(7) -0.0060(7)
C20 0.0638(11) 0.0597(9) 0.0582(11) -0.0042(8) 0.0087(9) 0.0012(8)
C21 0.0817(14) 0.0740(12) 0.0531(11) -0.0050(9) 0.0035(10) -0.0066(10)
C22 0.0949(16) 0.0615(11) 0.0797(15) -0.0125(10) 0.0139(13) 0.0156(10)
C23 0.0780(13) 0.0672(10) 0.0573(11) -0.0022(9) 0.0041(9) 0.0119(9)

loop_
_atom_type_symbol
_atom_type_description
_atom_type_scat_dispersion_real
_atom_type_scat_dispersion_imag
_atom_type_scat_source
C C 0.0033 0.0016 'International Tables Vol C Tables 4.2.6.8 and 6.1.1.4'
H H 0.0000 0.0000 'International Tables Vol C Tables 4.2.6.8 and 6.1.1.4'
N N 0.0061 0.0033 'International Tables Vol C Tables 4.2.6.8 and 6.1.1.4'

loop_
_geom_angle_atom_site_label_1
_geom_angle_atom_site_label_2
_geom_angle_atom_site_label_3
_geom_angle
_geom_angle_site_symmetry_1
_geom_angle_site_symmetry_3
C22 N1 C21 115.69(17) . .
C2 C1 C3 121.27(15) . 3_675
C3 C2 C1 121.23(15) . .
C2 C3 C1 117.50(15) . 3_675
C2 C3 C4 120.49(14) . .
C1 C3 C4 122.00(14) 3_675 .
C9 C4 C3 111.06(13) . .
C9 C4 C5 111.41(13) . .
C3 C4 C5 114.76(13) . .
C7 C5 C8 108.77(16) . .
C7 C5 C6 109.79(17) . .
C8 C5 C6 109.04(17) . .
C7 C5 C4 109.40(15) . .
C8 C5 C4 109.05(14) . .
C6 C5 C4 110.75(15) . .
C10 C9 C4 178.95(19) . .
C9 C10 C11 177.72(18) . .
C12 C11 C16 118.86(14) . .
C12 C11 C10 120.04(15) . .
C16 C11 C10 121.10(14) . .
C13 C12 C11 120.78(16) . .
C14 C13 C12 120.28(16) . .
C13 C14 C15 120.34(16) . .
C14 C15 C16 120.34(16) . .
C15 C16 C11 119.38(15) . .
C15 C16 C17 119.86(15) . .
C11 C16 C17 120.74(14) . .
C18 C17 C16 176.95(19) . .
C17 C18 C19 177.58(18) . .
C20 C19 C23 117.06(16) . .
C20 C19 C18 121.59(16) . .
C23 C19 C18 121.32(17) . .
C19 C20 C21 119.08(17) . .
N1 C21 C20 124.56(19) . .
N1 C22 C23 124.71(19) . .
C22 C23 C19 118.89(19) . .

loop_
_geom_bond_atom_site_label_1
_geom_bond_atom_site_label_2
_geom_bond_distance
_geom_bond_site_symmetry_2
N1 C22 1.320(3) .
N1 C21 1.322(3) .
C1 C2 1.393(2) .
C1 C3 1.394(2) 3_675
C2 C3 1.384(2) .
C3 C1 1.394(2) 3_675
C3 C4 1.526(2) .
C4 C9 1.471(2) .
C4 C5 1.571(2) .
C5 C7 1.524(2) .
C5 C8 1.529(2) .
C5 C6 1.532(3) .
C9 C10 1.190(2) .
C10 C11 1.438(2) .
C11 C12 1.392(2) .
C11 C16 1.407(2) .
C12 C13 1.379(2) .
C13 C14 1.373(3) .
C14 C15 1.377(2) .
C15 C16 1.398(2) .
C16 C17 1.434(2) .
C17 C18 1.190(2) .
C18 C19 1.437(2) .
C19 C20 1.376(3) .
C19 C23 1.387(2) .
C20 C21 1.377(3) .
C22 C23 1.374(3) .
